data_4121999
loop_
_publ_author_name
'Wang, Sen'
'Wen, Xin'
'DeVries, Arthur L.'
'Bagdagulyan, Yelena'
'Morita, Alexander'
'Golen, James A.'
'Duman, John G.'
'Rheingold, Arnold L.'

_publ_section_title
;
 Molecular Recognition of Methyl \a-d-Mannopyranoside by Antifreeze
 (Glyco)Proteins.
;
_journal_issue 25
_journal_name_full 'Journal of the American Chemical Society'
_journal_page_first 8973
_journal_page_last 8981
_journal_paper_doi 10.1021/ja502837t
_journal_volume 136
_journal_year 2014
_chemical_absolute_configuration ad
_chemical_formula_moiety 'C7 H14 O6'
_chemical_formula_sum 'C7 H14 O6'
_chemical_formula_weight 194.18
_chemical_name_systematic
; 
 ? 
;
_space_group_IT_number 19
_symmetry_cell_setting orthorhombic
_symmetry_space_group_name_Hall 'P 2ac 2ab'
_symmetry_space_group_name_H-M 'P 21 21 21'
_atom_sites_solution_hydrogens geom
_atom_sites_solution_primary direct
_atom_sites_solution_secondary difmap
_audit_creation_method SHELXL-97
_cell_angle_alpha 90.00
_cell_angle_beta 90.00
_cell_angle_gamma 90.00
_cell_formula_units_Z 4
_cell_length_a 9.2633(2)
_cell_length_b 9.3690(2)
_cell_length_c 9.9779(2)
_cell_measurement_reflns_used 5723
_cell_measurement_temperature 125(2)
_cell_measurement_theta_max 69.15
_cell_measurement_theta_min 4.43
_cell_volume 865.96(3)
_computing_cell_refinement 'Bruker SAINT'
_computing_data_collection 'Bruker APEX2'
_computing_data_reduction 'Bruker SAINT'
_computing_molecular_graphics 'Bruker SHELXTL'
_computing_publication_material 'Bruker SHELXTL'
_computing_structure_refinement 'SHELXL-97 (Sheldrick, 2008)'
_computing_structure_solution 'SHELXS-97 (Sheldrick, 2008)'
_diffrn_ambient_temperature 125(2)
_diffrn_measured_fraction_theta_full 0.972
_diffrn_measured_fraction_theta_max 0.964
_diffrn_measurement_device_type 'Bruker APEX-II CCD'
_diffrn_measurement_method '\f and \w scans'
_diffrn_radiation_monochromator graphite
_diffrn_radiation_source 'fine-focus rotating anode'
_diffrn_radiation_type CuK\a
_diffrn_radiation_wavelength 1.54178
_diffrn_reflns_av_R_equivalents 0.0200
_diffrn_reflns_av_sigmaI/netI 0.0188
_diffrn_reflns_limit_h_max 9
_diffrn_reflns_limit_h_min -11
_diffrn_reflns_limit_k_max 8
_diffrn_reflns_limit_k_min -11
_diffrn_reflns_limit_l_max 10
_diffrn_reflns_limit_l_min -12
_diffrn_reflns_number 6290
_diffrn_reflns_theta_full 68.00
_diffrn_reflns_theta_max 69.14
_diffrn_reflns_theta_min 6.72
_exptl_absorpt_coefficient_mu 1.137
_exptl_absorpt_correction_T_max 0.8045
_exptl_absorpt_correction_T_min 0.7641
_exptl_absorpt_correction_type multi-scan
_exptl_absorpt_process_details sadabs
_exptl_crystal_colour colourless
_exptl_crystal_density_diffrn 1.489
_exptl_crystal_density_method 'not measured'
_exptl_crystal_description block
_exptl_crystal_F_000 416
_exptl_crystal_size_max 0.25
_exptl_crystal_size_mid 0.20
_exptl_crystal_size_min 0.20
_refine_diff_density_max 0.226
_refine_diff_density_min -0.146
_refine_diff_density_rms 0.033
_refine_ls_abs_structure_details 'Flack H D (1983), Acta Cryst. A39, 876-881'
_refine_ls_abs_structure_Flack 0.01(14)
_refine_ls_extinction_method none
_refine_ls_goodness_of_fit_ref 1.047
_refine_ls_hydrogen_treatment mixed
_refine_ls_matrix_type full
_refine_ls_number_parameters 131
_refine_ls_number_reflns 1543
_refine_ls_number_restraints 2
_refine_ls_restrained_S_all 1.047
_refine_ls_R_factor_all 0.0233
_refine_ls_R_factor_gt 0.0232
_refine_ls_shift/su_max 0.000
_refine_ls_shift/su_mean 0.000
_refine_ls_structure_factor_coef Fsqd
_refine_ls_weighting_details 'calc w=1/[\s^2^(Fo^2^)+(0.0520P)^2^+0.0980P] where P=(Fo^2^+2Fc^2^)/3'
_refine_ls_weighting_scheme calc
_refine_ls_wR_factor_gt 0.0685
_refine_ls_wR_factor_ref 0.0687
_reflns_number_gt 1534
_reflns_number_total 1543
_reflns_threshold_expression >2sigma(I)
_cod_data_source_file ja502837t_si_002.cif
_cod_data_source_block xwen10
_cod_depositor_comments
;
The following automatic conversions were performed:

'_symmetry_cell_setting' value 'Orthorhombic' changed to
'orthorhombic' according to
/usr/data/users/saulius/crontab/automatic-downloads/rss-feeds/ACS/lib/dictionaries/cif_core.dic
dictionary named 'cif_core.dic' version 2.4.2 from 2011-04-26.

Automatic conversion script
Id: cif_fix_values 2281 2013-09-26 08:29:07Z andrius 

 Adding full bibliography for 4121999.cif.
;
_cod_original_sg_symbol_Hall 'P 2ac 2ab '
_cod_original_sg_symbol_H-M P2(1)2(1)2(1)
_cod_database_code 4121999

loop_
_symmetry_equiv_pos_as_xyz
'x, y, z'
'x+1/2, -y+1/2, -z'
'-x, y+1/2, -z+1/2'
'-x+1/2, -y, z+1/2'

loop_
_atom_site_label
_atom_site_type_symbol
_atom_site_fract_x
_atom_site_fract_y
_atom_site_fract_z
_atom_site_U_iso_or_equiv
_atom_site_adp_type
_atom_site_occupancy
_atom_site_symmetry_multiplicity
_atom_site_calc_flag
_atom_site_refinement_flags
O1 O 0.37379(8) 0.37090(8) 0.25770(8) 0.0140(2) Uani 1 1 d .
O2 O 0.58710(9) 0.23721(9) 0.42440(9) 0.0207(2) Uani 1 1 d D
H2O H 0.6168(18) 0.3227(11) 0.4254(17) 0.025 Uiso 1 1 d D
O3 O 0.34066(9) -0.01760(8) 0.29198(8) 0.0146(2) Uani 1 1 d .
H30 H 0.4084(18) -0.0701(17) 0.2891(15) 0.018 Uiso 1 1 d .
O4 O 0.34747(8) 0.02114(9) 0.00635(8) 0.0151(2) Uani 1 1 d D
H4O H 0.2871(14) 0.0205(17) -0.0586(12) 0.018 Uiso 1 1 d D
O5 O 0.47239(8) 0.29584(9) 0.00014(9) 0.0162(2) Uani 1 1 d .
H50 H 0.4985(18) 0.2275(17) -0.0469(18) 0.019 Uiso 1 1 d .
O6 O 0.14273(8) 0.38815(8) 0.16272(8) 0.0161(2) Uani 1 1 d .
C1 C 0.43623(14) 0.23525(13) 0.44992(11) 0.0183(3) Uani 1 1 d .
H1A H 0.4103 0.3197 0.5045 0.022 Uiso 1 1 calc R
H1B H 0.4122 0.1490 0.5027 0.022 Uiso 1 1 calc R
C2 C 0.34718(11) 0.23578(12) 0.32251(11) 0.0131(2) Uani 1 1 d .
H2A H 0.2427 0.2301 0.3470 0.016 Uiso 1 1 calc R
C3 C 0.38307(11) 0.11270(12) 0.22767(11) 0.0122(2) Uani 1 1 d .
H3A H 0.4891 0.1111 0.2090 0.015 Uiso 1 1 calc R
C4 C 0.30001(11) 0.12890(12) 0.09737(11) 0.0122(2) Uani 1 1 d .
H4A H 0.1946 0.1160 0.1153 0.015 Uiso 1 1 calc R
C5 C 0.32518(12) 0.27650(12) 0.03656(11) 0.0130(2) Uani 1 1 d .
H5A H 0.2623 0.2892 -0.0440 0.016 Uiso 1 1 calc R
C6 C 0.29236(11) 0.39227(11) 0.13858(11) 0.0131(2) Uani 1 1 d .
H6A H 0.3180 0.4872 0.0994 0.016 Uiso 1 1 calc R
C7 C 0.09493(14) 0.49483(13) 0.25608(12) 0.0222(3) Uani 1 1 d .
H7A H -0.0106 0.5020 0.2528 0.033 Uiso 1 1 calc R
H7B H 0.1376 0.5872 0.2324 0.033 Uiso 1 1 calc R
H7C H 0.1251 0.4681 0.3468 0.033 Uiso 1 1 calc R

loop_
_atom_site_aniso_label
_atom_site_aniso_U_11
_atom_site_aniso_U_22
_atom_site_aniso_U_33
_atom_site_aniso_U_23
_atom_site_aniso_U_13
_atom_site_aniso_U_12
O1 0.0152(4) 0.0134(4) 0.0135(4) 0.0009(3) -0.0034(3) -0.0013(3)
O2 0.0190(4) 0.0147(4) 0.0283(5) -0.0012(4) -0.0085(4) -0.0015(3)
O3 0.0162(4) 0.0119(4) 0.0158(4) 0.0026(3) 0.0011(3) 0.0025(3)
O4 0.0174(4) 0.0152(4) 0.0128(4) -0.0026(3) -0.0030(3) 0.0019(3)
O5 0.0134(4) 0.0155(4) 0.0196(4) 0.0001(3) 0.0058(3) -0.0012(3)
O6 0.0119(4) 0.0197(4) 0.0168(4) -0.0057(3) -0.0012(3) 0.0035(3)
C1 0.0223(6) 0.0192(6) 0.0134(5) 0.0001(4) -0.0045(5) -0.0017(5)
C2 0.0136(5) 0.0136(5) 0.0121(5) 0.0008(4) 0.0010(4) -0.0010(4)
C3 0.0118(5) 0.0130(5) 0.0117(5) 0.0016(4) 0.0009(4) -0.0006(4)
C4 0.0111(5) 0.0137(5) 0.0118(5) -0.0006(4) -0.0002(4) 0.0015(4)
C5 0.0103(5) 0.0159(5) 0.0128(5) 0.0009(4) 0.0002(4) -0.0006(4)
C6 0.0127(5) 0.0133(5) 0.0132(5) 0.0008(4) -0.0013(4) 0.0007(4)
C7 0.0237(6) 0.0251(6) 0.0178(6) -0.0065(5) 0.0003(4) 0.0094(5)

loop_
_atom_type_symbol
_atom_type_description
_atom_type_scat_dispersion_real
_atom_type_scat_dispersion_imag
_atom_type_scat_source
C C 0.0181 0.0091 'International Tables Vol C Tables 4.2.6.8 and 6.1.1.4'
H H 0.0000 0.0000 'International Tables Vol C Tables 4.2.6.8 and 6.1.1.4'
O O 0.0492 0.0322 'International Tables Vol C Tables 4.2.6.8 and 6.1.1.4'

loop_
_geom_angle_atom_site_label_1
_geom_angle_atom_site_label_2
_geom_angle_atom_site_label_3
_geom_angle
C6 O1 C2 114.05(8)
C1 O2 H2O 109.2(11)
C3 O3 H30 107.0(11)
C4 O4 H4O 106.6(11)
C5 O5 H50 109.0(11)
C6 O6 C7 113.30(8)
O2 C1 C2 112.64(9)
O2 C1 H1A 109.1
C2 C1 H1A 109.1
O2 C1 H1B 109.1
C2 C1 H1B 109.1
H1A C1 H1B 107.8
O1 C2 C1 106.61(9)
O1 C2 C3 110.33(8)
C1 C2 C3 113.49(9)
O1 C2 H2A 108.8
C1 C2 H2A 108.8
C3 C2 H2A 108.8
O3 C3 C4 109.23(9)
O3 C3 C2 107.80(8)
C4 C3 C2 110.15(9)
O3 C3 H3A 109.9
C4 C3 H3A 109.9
C2 C3 H3A 109.9
O4 C4 C3 108.54(8)
O4 C4 C5 109.91(8)
C3 C4 C5 110.68(9)
O4 C4 H4A 109.2
C3 C4 H4A 109.2
C5 C4 H4A 109.2
O5 C5 C6 105.79(9)
O5 C5 C4 111.28(9)
C6 C5 C4 110.47(9)
O5 C5 H5A 109.7
C6 C5 H5A 109.7
C4 C5 H5A 109.7
O6 C6 O1 112.06(9)
O6 C6 C5 107.00(8)
O1 C6 C5 110.71(8)
O6 C6 H6A 109.0
O1 C6 H6A 109.0
C5 C6 H6A 109.0
O6 C7 H7A 109.5
O6 C7 H7B 109.5
H7A C7 H7B 109.5
O6 C7 H7C 109.5
H7A C7 H7C 109.5
H7B C7 H7C 109.5

loop_
_geom_bond_atom_site_label_1
_geom_bond_atom_site_label_2
_geom_bond_distance
O1 C6 1.4218(13)
O1 C2 1.4428(13)
O2 C1 1.4207(15)
O2 H2O 0.847(9)
O3 C3 1.4340(13)
O3 H30 0.798(17)
O4 C4 1.4273(13)
O4 H4O 0.856(9)
O5 C5 1.4229(13)
O5 H50 0.830(17)
O6 C6 1.4073(12)
O6 C7 1.4362(14)
C1 C2 1.5155(15)
C1 H1A 0.9900
C1 H1B 0.9900
C2 C3 1.5283(14)
C2 H2A 1.0000
C3 C4 1.5184(14)
C3 H3A 1.0000
C4 C5 1.5279(15)
C4 H4A 1.0000
C5 C6 1.5183(14)
C5 H5A 1.0000
C6 H6A 1.0000
C7 H7A 0.9800
C7 H7B 0.9800
C7 H7C 0.9800

loop_
_geom_hbond_atom_site_label_D
_geom_hbond_atom_site_label_H
_geom_hbond_atom_site_label_A
_geom_hbond_distance_DH
_geom_hbond_distance_HA
_geom_hbond_distance_DA
_geom_hbond_angle_DHA
_geom_hbond_site_symmetry_A
O2 H2O O4 0.847(9) 2.008(11) 2.8145(12) 159.0(16) 3_655
O2 H2O O3 0.847(9) 2.664(15) 3.2227(12) 124.8(14) 3_655
O3 H30 O1 0.798(17) 2.143(17) 2.8868(11) 155.2(15) 3_645
O3 H30 O5 0.798(17) 2.687(16) 3.2182(12) 125.7(13) 3_645
O3 H30 O2 0.798(17) 2.793(15) 3.2227(12) 116.0(12) 3_645
O4 H4O O3 0.856(9) 1.903(9) 2.7592(11) 177.6(15) 4_554
O5 H50 O6 0.830(17) 2.072(18) 2.8464(12) 155.0(15) 2

loop_
_geom_torsion_atom_site_label_1
_geom_torsion_atom_site_label_2
_geom_torsion_atom_site_label_3
_geom_torsion_atom_site_label_4
_geom_torsion
C6 O1 C2 C1 -177.08(8)
C6 O1 C2 C3 59.27(11)
O2 C1 C2 O1 -65.29(11)
O2 C1 C2 C3 56.38(12)
O1 C2 C3 O3 -174.12(8)
C1 C2 C3 O3 66.31(11)
O1 C2 C3 C4 -55.02(11)
C1 C2 C3 C4 -174.59(9)
O3 C3 C4 O4 -67.83(10)
C2 C3 C4 O4 173.95(8)
O3 C3 C4 C5 171.47(8)
C2 C3 C4 C5 53.25(11)
O4 C4 C5 O5 -55.90(11)
C3 C4 C5 O5 63.98(11)
O4 C4 C5 C6 -173.10(9)
C3 C4 C5 C6 -53.22(11)
C7 O6 C6 O1 59.72(12)
C7 O6 C6 C5 -178.75(9)
C2 O1 C6 O6 60.09(11)
C2 O1 C6 C5 -59.28(11)
O5 C5 C6 O6 172.13(8)
C4 C5 C6 O6 -67.33(11)
O5 C5 C6 O1 -65.50(10)
C4 C5 C6 O1 55.05(11)
